data_4114780
loop_
_publ_author_name
'Felicia L. Taw'
'Heather Mellows'
'Peter S. White'
'Frederick J. Hollander'
'Robert G. Bergman'
'Maurice Brookhart'
'D. Michael Heinekey'

_publ_section_title
;
 Synthesis and Investigation of [Cp*(PMe3)Rh(H)(H2)]+ and Its Partially
 Deuterated and Tritiated Isotopomers: Evidence for a Hydride/Dihydrogen
 Structure
;
_journal_name_full 'Journal of the American Chemical Society'
_journal_page_first 5100
_journal_page_last 5108
_journal_paper_doi 10.1021/ja0165990
_journal_volume 124
_journal_year 2002
_chemical_formula_sum 'C47 H41 B Cl2 F24 P Rh'
_chemical_formula_weight 1277.40
_space_group_IT_number 14
_symmetry_cell_setting monoclinic
_symmetry_Int_Tables_number 14
_symmetry_space_group_name_Hall '-P 2ybc'
_symmetry_space_group_name_H-M 'P 1 21/c 1'
_audit_creation_date 'Wed Jul 11 10:17:12 2001'
_audit_creation_method 'by teXsan'
_cell_angle_alpha 90
_cell_angle_beta 100.841(1)
_cell_angle_gamma 90
_cell_formula_units_Z 4
_cell_length_a 12.1814(2)
_cell_length_b 19.1970(4)
_cell_length_c 24.7379(5)
_cell_measurement_reflns_used 999
_cell_measurement_temperature 159.2
_cell_measurement_theta_max 45.0
_cell_measurement_theta_min 3.0
_cell_volume 5681.62(19)
_computing_cell_refinement 'Bruker SAINT v5.04'
_computing_data_collection 'Bruker SMART v5.052d'
_computing_data_reduction 'Bruker SAINT v5.04'
_computing_publication_material teXsan
_computing_structure_refinement teXsan
_computing_structure_solution SIR92
_diffrn_ambient_temperature 159.2
_diffrn_measurement_device unknown
_diffrn_measurement_method 'omega scans with profile analysis'
_diffrn_orient_matrix_UB_11 0.00000
_diffrn_orient_matrix_UB_12 0.00000
_diffrn_orient_matrix_UB_13 0.00000
_diffrn_orient_matrix_UB_21 0.00000
_diffrn_orient_matrix_UB_22 0.00000
_diffrn_orient_matrix_UB_23 0.00000
_diffrn_orient_matrix_UB_31 0.00000
_diffrn_orient_matrix_UB_32 0.00000
_diffrn_orient_matrix_UB_33 0.00000
_diffrn_radiation_monochromator graphite
_diffrn_radiation_source 'X-ray tube'
_diffrn_radiation_type MoK\a
_diffrn_radiation_wavelength 0.7107
_diffrn_reflns_av_R_equivalents 0.0286
_diffrn_reflns_limit_h_max 14
_diffrn_reflns_limit_h_min 0
_diffrn_reflns_limit_k_max 23
_diffrn_reflns_limit_k_min -23
_diffrn_reflns_limit_l_max 30
_diffrn_reflns_limit_l_min -30
_diffrn_reflns_number 26997
_diffrn_reflns_theta_max 26.02
_diffrn_standards_decay_% 0.00
_diffrn_standards_interval_count 0
_diffrn_standards_number 0
_exptl_absorpt_coefficient_mu 0.532
_exptl_absorpt_correction_type none
_exptl_crystal_colour red
_exptl_crystal_density_diffrn 1.493
_exptl_crystal_description blocklike
_exptl_crystal_F_000 2552.00
_exptl_crystal_size_max 0.370
_exptl_crystal_size_mid 0.350
_exptl_crystal_size_min 0.230
_refine_diff_density_max 0.54
_refine_diff_density_min -0.68
_refine_ls_extinction_coef 0.00000
_refine_ls_extinction_method none
_refine_ls_goodness_of_fit_ref 1.622
_refine_ls_hydrogen_treatment constr
_refine_ls_matrix_type full
_refine_ls_number_parameters 772
_refine_ls_number_reflns 6377
_refine_ls_number_restraints 0
_refine_ls_R_factor_all 0.0000
_refine_ls_R_factor_gt 0.0412
_refine_ls_shift/su_max 0.0180
_refine_ls_structure_factor_coef F
_refine_ls_weighting_scheme sigma
_refine_ls_wR_factor_all 0.0000
_refine_ls_wR_factor_gt 0.0464
_reflns_number_gt 6377
_reflns_number_total 10262
_reflns_threshold_expression I>3.00sigma
_cod_data_source_file ja0165990_s1_3.cif
_cod_data_source_block Felicia's_Rh_Me_complex
_cod_original_cell_volume 5681.6(2)
_cod_original_sg_symbol_H-M 'P 21/c '
_cod_original_formula_sum 'C47 H41 B Cl2 F24 P Rh '
_cod_database_code 4114780

loop_
_symmetry_equiv_pos_as_xyz
'   +x,   +y,   +z'
'   -x,1/2+y,1/2-z'
'   -x,   -y,   -z'
'   +x,1/2-y,1/2+z'

loop_
_atom_site_aniso_label
_atom_site_aniso_U_11
_atom_site_aniso_U_22
_atom_site_aniso_U_33
_atom_site_aniso_U_12
_atom_site_aniso_U_13
_atom_site_aniso_U_23
Rh1 0.0277(2) 0.0273(2) 0.0342(2) 0.0031(2) 0.0009(1) -0.0022(2)
Cl1 0.0538(8) 0.0587(8) 0.0527(8) 0.0056(7) 0.0210(6) 0.0084(7)
Cl2 0.142(2) 0.073(1) 0.065(1) 0.056(1) 0.016(1) -0.0007(9)
Cl3 0.276(4) 0.208(3) 0.280(4) -0.084(3) 0.175(4) -0.087(3)
Cl4 0.252(3) 0.132(2) 0.077(1) -0.081(2) 0.014(2) -0.005(1)
P1 0.0475(8) 0.0371(8) 0.0400(8) 0.0102(7) -0.0074(6) -0.0014(6)
F1 0.191(8) 0.104(5) 0.063(3) 0.116(6) 0.040(4) 0.001(3)
F2 0.084(4) 0.081(3) 0.054(3) -0.031(3) 0.041(3) -0.029(2)
F3 0.069(3) 0.108(4) 0.035(2) -0.017(3) 0.006(2) -0.033(2)
F4 0.065(2) 0.164(4) 0.056(2) -0.060(2) 0.031(2) -0.022(2)
F5 0.088(3) 0.069(3) 0.151(4) -0.039(2) 0.061(3) -0.017(2)
F6 0.030(2) 0.149(4) 0.102(3) 0.007(2) 0.012(2) 0.046(3)
F7 0.040(3) 0.044(2) 0.192(7) 0.020(2) 0.058(3) 0.029(3)
F8 0.102(5) 0.033(2) 0.123(5) 0.016(2) -0.043(3) -0.027(2)
F9 0.125(4) 0.050(3) 0.090(4) 0.027(3) 0.052(4) 0.038(3)
F10 0.031(2) 0.062(2) 0.097(3) -0.017(2) 0.002(2) 0.016(2)
F11 0.077(2) 0.096(3) 0.050(2) -0.049(2) 0.016(2) 0.015(2)
F12 0.060(2) 0.038(2) 0.094(2) -0.022(2) 0.021(2) -0.008(2)
F13 0.082(2) 0.032(2) 0.067(2) -0.014(2) 0.030(2) -0.018(1)
F14 0.097(3) 0.068(2) 0.231(5) -0.020(2) 0.097(3) -0.079(3)
F15 0.320(7) 0.050(2) 0.035(2) -0.015(3) -0.031(3) -0.017(2)
F16 0.076(3) 0.104(4) 0.119(5) -0.013(3) 0.034(3) 0.070(4)
F17 0.197(8) 0.024(2) 0.034(2) -0.006(3) 0.001(3) 0.003(2)
F18 0.062(3) 0.050(2) 0.040(2) 0.002(3) -0.013(2) 0.016(2)
F19 0.092(4) 0.087(4) 0.105(4) 0.038(3) 0.057(4) 0.073(3)
F20 0.068(4) 0.156(6) 0.098(4) -0.022(4) 0.041(3) 0.057(4)
F21 0.30(1) 0.069(4) 0.063(4) -0.060(6) 0.121(6) -0.031(3)
F22 0.027(2) 0.108(4) 0.167(6) 0.000(2) 0.004(3) -0.087(4)
F23 0.084(3) 0.030(2) 0.145(5) 0.023(2) 0.063(3) 0.015(2)
F24 0.109(4) 0.140(5) 0.059(3) 0.080(4) 0.045(3) 0.033(3)
C1 0.038(3) 0.038(3) 0.032(3) 0.011(2) 0.004(2) -0.004(2)
C2 0.032(3) 0.033(3) 0.032(3) -0.002(2) 0.001(2) -0.003(2)
C3 0.027(3) 0.034(3) 0.031(3) 0.006(2) 0.003(2) 0.002(2)
C4 0.034(3) 0.035(3) 0.033(3) 0.002(2) 0.005(2) 0.003(2)
C5 0.027(2) 0.044(3) 0.041(3) 0.001(2) 0.006(2) 0.003(2)
C6 0.067(4) 0.048(3) 0.048(3) 0.025(3) 0.005(3) -0.010(3)
C7 0.048(3) 0.050(3) 0.061(4) -0.008(3) -0.002(3) -0.001(3)
C8 0.035(3) 0.047(3) 0.037(3) 0.013(2) 0.003(2) 0.004(2)
C9 0.060(3) 0.041(3) 0.051(3) -0.010(3) 0.009(3) 0.009(3)
C10 0.035(3) 0.081(4) 0.072(4) 0.005(3) 0.017(3) -0.002(3)
C11 0.059(3) 0.036(3) 0.052(3) -0.006(3) -0.002(3) -0.006(2)
C12 0.130(6) 0.062(4) 0.042(3) 0.028(4) -0.010(4) 0.002(3)
C13 0.137(6) 0.036(3) 0.071(4) 0.006(4) -0.024(4) 0.007(3)
C14 0.049(4) 0.124(6) 0.103(6) 0.034(4) -0.007(3) 0.035(5)
C15 0.087(4) 0.085(5) 0.043(4) 0.032(4) 0.022(3) 0.002(3)
C16 0.30(2) 0.119(9) 0.31(2) -0.032(10) 0.21(1) -0.07(1)
C17 0.025(2) 0.025(2) 0.021(2) 0.007(2) 0.004(2) 0.005(2)
C18 0.024(2) 0.029(2) 0.023(2) 0.001(2) 0.005(2) 0.005(2)
C19 0.037(3) 0.028(3) 0.025(2) 0.007(2) 0.003(2) -0.006(2)
C20 0.036(3) 0.028(3) 0.033(3) -0.003(2) -0.001(2) -0.003(2)
C21 0.026(2) 0.032(3) 0.031(3) 0.000(2) 0.002(2) 0.004(2)
C22 0.025(2) 0.032(3) 0.024(2) 0.005(2) 0.003(2) -0.001(2)
C23 0.063(4) 0.038(3) 0.047(3) -0.003(3) 0.012(3) -0.010(3)
C24 0.038(3) 0.058(4) 0.043(3) -0.015(3) 0.010(3) -0.006(3)
C25 0.018(2) 0.027(2) 0.021(2) 0.001(2) 0.004(2) -0.001(2)
C26 0.024(2) 0.026(2) 0.028(3) 0.000(2) 0.007(2) 0.003(2)
C27 0.024(2) 0.028(2) 0.026(2) 0.000(2) 0.004(2) -0.005(2)
C28 0.029(2) 0.041(3) 0.017(2) -0.002(2) 0.003(2) 0.002(2)
C29 0.029(2) 0.029(2) 0.026(2) -0.003(2) 0.003(2) 0.002(2)
C30 0.028(2) 0.026(2) 0.024(2) -0.004(2) 0.001(2) -0.003(2)
C31 0.063(4) 0.040(3) 0.039(3) 0.004(3) 0.011(3) -0.005(3)
C32 0.068(4) 0.044(3) 0.028(3) -0.009(3) -0.001(3) 0.008(3)
C33 0.031(2) 0.026(2) 0.015(2) 0.002(2) 0.005(2) 0.002(2)
C34 0.024(2) 0.030(3) 0.026(2) -0.005(2) 0.007(2) -0.001(2)
C35 0.027(2) 0.028(2) 0.033(3) 0.000(2) 0.009(2) 0.004(2)
C36 0.026(3) 0.040(3) 0.035(3) 0.003(2) 0.008(2) 0.002(2)
C37 0.026(2) 0.032(3) 0.030(2) -0.007(2) 0.004(2) 0.000(2)
C38 0.034(2) 0.026(2) 0.022(2) 0.001(2) 0.002(2) 0.002(2)
C39 0.030(3) 0.038(3) 0.069(4) 0.003(2) 0.011(3) 0.010(3)
C40 0.039(3) 0.042(3) 0.045(3) -0.010(3) 0.011(2) 0.007(3)
C41 0.029(2) 0.025(2) 0.020(2) 0.001(2) 0.000(2) -0.002(2)
C42 0.032(2) 0.032(2) 0.024(2) 0.002(2) 0.007(2) -0.004(2)
C43 0.045(3) 0.032(3) 0.026(3) 0.000(2) 0.007(2) 0.006(2)
C44 0.040(3) 0.024(2) 0.037(3) 0.005(2) 0.001(2) 0.009(2)
C45 0.029(2) 0.022(2) 0.028(2) 0.002(2) 0.001(2) 0.000(2)
C46 0.029(2) 0.029(3) 0.020(2) -0.004(2) 0.003(2) 0.000(2)
C47 0.064(4) 0.044(4) 0.063(4) 0.014(3) 0.029(3) 0.025(3)
C48 0.046(3) 0.034(3) 0.038(3) 0.007(2) 0.009(3) 0.000(2)

loop_
_atom_site_label
_atom_site_fract_x
_atom_site_fract_y
_atom_site_fract_z
_atom_site_U_iso_or_equiv
_atom_site_thermal_displace_type
Rh1 0.17755(3) 0.28262(2) 0.48439(1) 0.0269 Uij
Cl1 0.0332(1) 0.28417(7) 0.54339(5) 0.0509 Uij
Cl2 -0.0001(2) 0.43466(9) 0.54682(7) 0.0852 Uij
Cl3 -0.0410(3) 0.0211(2) 0.5620(2) 0.2058 Uij
Cl4 -0.1101(3) 0.1466(1) 0.61054(9) 0.1342 Uij
P1 0.2829(1) 0.20655(7) 0.54369(5) 0.0391 Uij
F1 0.6202(8) -0.0338(4) 0.5986(2) 0.1132 Uij
F2 0.6058(6) 0.0661(3) 0.5629(2) 0.0709 Uij
F3 0.4630(4) -0.0002(3) 0.5526(2) 0.0881 Uij
F4 0.2954(3) 0.0368(2) 0.7762(1) 0.0735 Uij
F5 0.2802(3) -0.0435(2) 0.7175(2) 0.0858 Uij
F6 0.2072(2) 0.0543(2) 0.6958(2) 0.0857 Uij
F7 1.0592(3) -0.0144(2) 0.7665(3) 0.0815 Uij
F8 0.8928(5) -0.0381(2) 0.7275(2) 0.1072 Uij
F9 0.9321(5) -0.0279(2) 0.8134(3) 0.0994 Uij
F10 1.1661(2) 0.2308(2) 0.7744(1) 0.0619 Uij
F11 1.0646(3) 0.2631(2) 0.6984(1) 0.0654 Uij
F12 1.0440(2) 0.3097(1) 0.7742(1) 0.0636 Uij
F13 0.7196(3) 0.3691(1) 0.9143(1) 0.0499 Uij
F14 0.5695(3) 0.3438(2) 0.9390(2) 0.0960 Uij
F15 0.7217(5) 0.3153(2) 0.9882(1) 0.1312 Uij
F16 0.5501(3) 0.0538(3) 0.9576(3) 0.1074 Uij
F17 0.6545(7) 0.0048(2) 0.9087(1) 0.0933 Uij
F18 0.7263(5) 0.0562(2) 0.9838(2) 0.0600 Uij
F19 0.6254(5) 0.4375(3) 0.5901(2) 0.1039 Uij
F20 0.7735(4) 0.3953(3) 0.6307(2) 0.1395 Uij
F21 0.6740(9) 0.3324(3) 0.5721(2) 0.1367 Uij
F22 0.2754(3) 0.3626(3) 0.6985(2) 0.1063 Uij
F23 0.3662(3) 0.4559(2) 0.7171(2) 0.0921 Uij
F24 0.3656(4) 0.3818(3) 0.7776(2) 0.0990 Uij
F25 0.580(1) 0.3737(8) 0.5582(5) 0.047(5) Uij
F26 0.737(1) 0.343(1) 0.5968(8) 0.056(6) Uij
F27 0.689(2) 0.433(1) 0.6114(7) 0.062(6) Uij
F28 0.305(2) 0.416(2) 0.680(1) 0.028(9) Uij
F29 0.388(2) 0.431(2) 0.757(1) 0.036(9) Uij
F30 0.307(2) 0.351(1) 0.746(1) 0.021(8) Uij
F31 0.974(3) -0.022(1) 0.7142(10) 0.053(9) Uij
F32 0.891(2) -0.040(1) 0.777(1) 0.044(8) Uij
F33 1.048(3) -0.016(2) 0.796(1) 0.06(1) Uij
F34 0.519(3) -0.035(1) 0.571(1) 0.047(8) Uij
F35 0.672(3) 0.002(2) 0.601(1) 0.08(1) Uij
F36 0.558(2) 0.062(2) 0.553(1) 0.045(9) Uij
F37 0.568(2) 0.024(1) 0.924(1) 0.028(8) Uij
F38 0.738(2) 0.016(1) 0.919(1) 0.038(9) Uij
F39 0.677(3) 0.055(2) 0.984(1) 0.027(8) Uij
C1 0.1759(4) 0.2259(2) 0.4050(2) 0.0353 Uij
C2 0.0648(4) 0.2437(2) 0.4068(2) 0.0316 Uij
C3 0.0575(3) 0.3190(2) 0.4090(2) 0.0347 Uij
C4 0.1635(4) 0.3475(2) 0.4085(2) 0.0299 Uij
C5 0.2410(4) 0.2902(2) 0.4101(2) 0.0340 Uij
C6 0.2203(4) 0.1553(3) 0.3945(2) 0.0495 Uij
C7 -0.0326(4) 0.1952(3) 0.4025(2) 0.0484 Uij
C8 -0.0498(4) 0.3585(2) 0.4072(2) 0.0370 Uij
C9 0.1929(4) 0.4233(3) 0.4058(2) 0.0452 Uij
C10 0.3603(4) 0.2963(3) 0.4031(2) 0.0642 Uij
C11 0.2745(4) 0.3597(2) 0.5317(2) 0.0525 Uij
C12 0.2826(6) 0.2180(3) 0.6162(2) 0.0828 Uij
C13 0.2411(6) 0.1160(3) 0.5345(3) 0.0763 Uij
C14 0.4295(5) 0.2063(4) 0.5415(3) 0.0935 Uij
C15 0.0368(5) 0.3602(3) 0.5858(2) 0.0613 Uij
C16 -0.099(1) 0.0595(6) 0.6054(6) 0.1993 Uij
C17 0.5674(3) 0.1243(2) 0.7210(2) 0.0229 Uij
C18 0.5902(3) 0.0970(2) 0.6718(2) 0.0235 Uij
C19 0.5231(4) 0.0469(2) 0.6415(2) 0.0242 Uij
C20 0.4292(4) 0.0216(2) 0.6588(2) 0.0322 Uij
C21 0.4025(3) 0.0486(2) 0.7063(2) 0.0301 Uij
C22 0.4697(3) 0.0993(2) 0.7369(2) 0.0234 Uij
C23 0.5558(5) 0.0186(3) 0.5898(2) 0.0514 Uij
C24 0.2974(4) 0.0243(3) 0.7243(2) 0.0387 Uij
C25 0.6440(3) 0.1875(2) 0.8205(2) 0.0247 Uij
C26 0.6565(3) 0.2495(2) 0.8507(2) 0.0227 Uij
C27 0.6637(3) 0.2509(2) 0.9077(2) 0.0250 Uij
C28 0.6609(3) 0.1893(2) 0.9366(2) 0.0273 Uij
C29 0.6497(3) 0.1269(2) 0.9078(2) 0.0205 Uij
C30 0.6414(3) 0.1263(2) 0.8513(2) 0.0245 Uij
C31 0.6714(5) 0.3183(3) 0.9372(2) 0.0447 Uij
C32 0.6461(5) 0.0602(3) 0.9384(2) 0.0406 Uij
C33 0.7794(3) 0.1652(2) 0.7538(2) 0.0209 Uij
C34 0.8147(3) 0.0952(2) 0.7581(2) 0.0273 Uij
C35 0.9258(3) 0.0752(2) 0.7619(2) 0.0202 Uij
C36 1.0080(4) 0.1253(2) 0.7612(2) 0.0288 Uij
C37 0.9768(3) 0.1950(2) 0.7566(2) 0.0253 Uij
C38 0.8649(3) 0.2142(2) 0.7541(2) 0.0275 Uij
C39 0.9541(4) -0.0005(3) 0.7663(2) 0.0472 Uij
C40 1.0624(4) 0.2492(3) 0.7514(2) 0.0341 Uij
C41 0.6052(3) 0.2576(2) 0.7236(2) 0.0234 Uij
C42 0.6506(3) 0.2869(2) 0.6810(2) 0.0261 Uij
C43 0.6092(4) 0.3481(2) 0.6544(2) 0.0341 Uij
C44 0.5195(4) 0.3823(2) 0.6684(2) 0.0331 Uij
C45 0.4701(3) 0.3536(2) 0.7098(2) 0.0259 Uij
C46 0.5119(3) 0.2927(2) 0.7363(2) 0.0277 Uij
C47 0.6633(5) 0.3762(3) 0.6094(2) 0.0658 Uij
C48 0.3692(4) 0.3877(3) 0.7248(2) 0.0358 Uij
C101 0.1405 0.2853 0.4079 0.0025 Uij
B1 0.6488(4) 0.1845(2) 0.7544(2) 0.023(1) Uij
H1 0.2948 0.1508 0.4143 0.0594 Uij
H2 0.1748 0.1204 0.4064 0.0594 Uij
H3 0.2194 0.1499 0.3563 0.0594 Uij
H4 -0.0062 0.1491 0.4109 0.0581 Uij
H5 -0.0784 0.2091 0.4277 0.0581 Uij
H6 -0.0748 0.1965 0.3661 0.0581 Uij
H7 -0.0902 0.3385 0.4327 0.0444 Uij
H8 -0.0335 0.4058 0.4167 0.0444 Uij
H9 -0.0935 0.3560 0.3712 0.0444 Uij
H10 0.1369 0.4508 0.4175 0.0542 Uij
H11 0.2629 0.4318 0.4291 0.0542 Uij
H12 0.1975 0.4352 0.3690 0.0542 Uij
H13 0.3976 0.3301 0.4280 0.0771 Uij
H14 0.3964 0.2525 0.4104 0.0771 Uij
H15 0.3624 0.3101 0.3664 0.0771 Uij
H16 0.2820 0.3487 0.5697 0.0630 Uij
H17 0.2388 0.4037 0.5247 0.0630 Uij
H18 0.3463 0.3616 0.5221 0.0630 Uij
H19 0.3344 0.1866 0.6369 0.0993 Uij
H20 0.3033 0.2644 0.6266 0.0993 Uij
H21 0.2099 0.2088 0.6232 0.0993 Uij
H22 0.1690 0.1102 0.5433 0.0915 Uij
H23 0.2390 0.1027 0.4973 0.0915 Uij
H24 0.2933 0.0876 0.5581 0.0915 Uij
H25 0.4650 0.1690 0.5633 0.1122 Uij
H26 0.4393 0.2006 0.5046 0.1122 Uij
H27 0.4619 0.2492 0.5556 0.1122 Uij
H28 -0.0140 0.3541 0.6102 0.0735 Uij
H29 0.1103 0.3659 0.6064 0.0735 Uij
H30 0.6539 0.1133 0.6587 0.0281 Uij
H31 0.3844 -0.0136 0.6385 0.0386 Uij
H32 0.4487 0.1174 0.7692 0.0281 Uij
H33 0.6602 0.2923 0.8318 0.0273 Uij
H34 0.6666 0.1898 0.9754 0.0328 Uij
H35 0.6337 0.0829 0.8326 0.0294 Uij
H36 0.7600 0.0599 0.7583 0.0328 Uij
H37 1.0839 0.1121 0.7637 0.0345 Uij
H38 0.8462 0.2623 0.7526 0.0330 Uij
H39 0.7119 0.2642 0.6697 0.0313 Uij
H40 0.4920 0.4243 0.6504 0.0397 Uij
H41 0.4762 0.2741 0.7641 0.0332 Uij

loop_
_atom_type_symbol
_atom_type_oxidation_number
_atom_type_number_in_cell
_atom_type_scat_dispersion_real
_atom_type_scat_dispersion_imag
_atom_type_scat_source
Rh 0 4 -1.118 0.919 'International Tables'
Cl 0 8 0.148 0.159 'International Tables'
P 0 4 0.102 0.094 'International Tables'
F 0 96 0.017 0.010 'International Tables'
C 0 188 0.003 0.002 'International Tables'
B 0 4 0.001 0.001 'International Tables'
H 0 164 0.000 0.000 'International Tables'

loop_
_geom_angle_atom_site_label_1
_geom_angle_atom_site_label_2
_geom_angle_atom_site_label_3
_geom_angle
_geom_angle_publ_flag
CL1 RH1 P1 90.25(5) yes
CL1 RH1 C11 92.8(2) yes
CL1 RH1 C101 122.23(3) yes
P1 RH1 C11 84.5(1) yes
P1 RH1 C101 132.03(4) yes
C11 RH1 C101 123.3(1) yes
RH1 CL1 C15 114.2(2) yes
RH1 P1 C12 117.0(2) yes
RH1 P1 C13 114.9(2) yes
RH1 P1 C14 115.1(2) yes
C12 P1 C13 100.8(3) yes
C12 P1 C14 102.5(3) yes
C13 P1 C14 104.5(3) yes
C2 C1 C5 107.6(4) yes
C2 C1 C6 127.4(4) yes
C5 C1 C6 124.9(4) yes
C1 C2 C3 108.1(4) yes
C1 C2 C7 126.9(4) yes
C3 C2 C7 124.8(4) yes
C2 C3 C4 109.0(4) yes
C2 C3 C8 124.0(4) yes
C4 C3 C8 126.8(4) yes
C3 C4 C5 107.5(4) yes
C3 C4 C9 127.2(4) yes
C5 C4 C9 125.3(4) yes
C1 C5 C4 107.4(4) yes
C1 C5 C10 125.3(4) yes
C4 C5 C10 125.4(4) yes
CL1 C15 CL2 111.7(3) yes
CL3 C16 CL4 124.7(8) yes
C18 C17 C22 115.6(4) yes
C18 C17 B1 120.1(3) yes
C22 C17 B1 124.2(4) yes
C17 C18 C19 122.5(4) yes
C18 C19 C20 120.9(4) yes
C18 C19 C23 119.0(4) yes
C20 C19 C23 120.0(4) yes
C19 C20 C21 118.2(4) yes
C20 C21 C22 121.0(4) yes
C20 C21 C24 119.1(4) yes
C22 C21 C24 119.9(4) yes
C17 C22 C21 121.7(4) yes
F1 C23 F2 107.4(6) yes
F1 C23 F3 108.2(5) yes
F1 C23 C19 113.2(5) yes
F2 C23 F3 103.8(5) yes
F2 C23 C19 113.2(4) yes
F3 C23 C19 110.5(4) yes
F34 C23 F35 99(1) yes
F34 C23 F36 111(1) yes
F34 C23 C19 120(1) yes
F35 C23 F36 98(1) yes
F35 C23 C19 108(1) yes
F36 C23 C19 114(1) yes
F4 C24 F5 105.9(5) yes
F4 C24 F6 106.0(4) yes
F4 C24 C21 114.0(4) yes
F5 C24 F6 105.4(4) yes
F5 C24 C21 112.8(4) yes
F6 C24 C21 112.0(4) yes
C26 C25 C30 115.7(4) yes
C26 C25 B1 122.6(3) yes
C30 C25 B1 121.2(3) yes
C25 C26 C27 122.4(4) yes
C26 C27 C28 120.1(4) yes
C26 C27 C31 120.1(4) yes
C28 C27 C31 119.8(4) yes
C27 C28 C29 118.8(4) yes
C28 C29 C30 120.5(4) yes
C28 C29 C32 119.3(4) yes
C30 C29 C32 120.1(4) yes
C25 C30 C29 122.5(4) yes
F13 C31 F14 103.5(4) yes
F13 C31 F15 106.5(5) yes
F13 C31 C27 115.2(4) yes
F14 C31 F15 104.8(5) yes
F14 C31 C27 111.2(4) yes
F15 C31 C27 114.6(4) yes
F16 C32 F17 106.7(5) yes
F16 C32 F18 103.9(5) yes
F16 C32 C29 111.5(4) yes
F17 C32 F18 107.6(5) yes
F17 C32 C29 113.6(4) yes
F18 C32 C29 112.8(4) yes
F37 C32 F38 99(1) yes
F37 C32 F39 111(1) yes
F37 C32 C29 116(1) yes
F38 C32 F39 97(1) yes
F38 C32 C29 103(1) yes
F39 C32 C29 123(1) yes
C34 C33 C38 115.1(4) yes
C34 C33 B1 120.0(4) yes
C38 C33 B1 124.7(4) yes
C33 C34 C35 123.1(4) yes
C34 C35 C36 120.2(4) yes
C34 C35 C39 118.7(4) yes
C36 C35 C39 121.1(4) yes
C35 C36 C37 118.7(4) yes
C36 C37 C38 120.3(4) yes
C36 C37 C40 119.5(4) yes
C38 C37 C40 120.1(4) yes
C33 C38 C37 122.6(4) yes
F7 C39 F8 108.1(5) yes
F7 C39 F9 105.7(5) yes
F7 C39 C35 114.3(4) yes
F8 C39 F9 103.7(5) yes
F8 C39 C35 112.9(4) yes
F9 C39 C35 111.2(4) yes
F31 C39 F32 103(1) yes
F31 C39 F33 98(1) yes
F31 C39 C35 107(1) yes
F32 C39 F33 106(1) yes
F32 C39 C35 120(1) yes
F33 C39 C35 116(1) yes
F10 C40 F11 106.2(4) yes
F10 C40 F12 105.8(4) yes
F10 C40 C37 113.5(4) yes
F11 C40 F12 106.1(4) yes
F11 C40 C37 111.4(4) yes
F12 C40 C37 113.3(4) yes
C42 C41 C46 115.2(4) yes
C42 C41 B1 123.8(4) yes
C46 C41 B1 120.8(3) yes
C41 C42 C43 122.4(4) yes
C42 C43 C44 121.2(4) yes
C42 C43 C47 119.0(4) yes
C44 C43 C47 119.8(4) yes
C43 C44 C45 118.0(4) yes
C44 C45 C46 120.6(4) yes
C44 C45 C48 119.7(4) yes
C46 C45 C48 119.7(4) yes
C41 C46 C45 122.5(4) yes
F19 C47 F20 98.6(6) yes
F19 C47 F21 113.7(6) yes
F19 C47 C43 114.7(5) yes
F20 C47 F21 103.0(7) yes
F20 C47 C43 109.9(5) yes
F21 C47 C43 114.8(5) yes
F25 C47 F26 100(1) yes
F25 C47 F27 102(1) yes
F25 C47 C43 107.4(7) yes
F26 C47 F27 108(1) yes
F26 C47 C43 117.4(10) yes
F27 C47 C43 118(1) yes
F22 C48 F23 107.4(5) yes
F22 C48 F24 105.9(5) yes
F22 C48 C45 113.6(4) yes
F23 C48 F24 102.9(5) yes
F23 C48 C45 113.5(4) yes
F24 C48 C45 112.9(4) yes
F28 C48 F29 106(2) yes
F28 C48 F30 105(1) yes
F28 C48 C45 110(1) yes
F29 C48 F30 100(2) yes
F29 C48 C45 115(1) yes
F30 C48 C45 117(1) yes
C17 B1 C25 113.1(3) yes
C17 B1 C33 109.3(3) yes
C17 B1 C41 104.9(3) yes
C25 B1 C33 103.5(3) yes
C25 B1 C41 111.3(3) yes
C33 B1 C41 114.9(3) yes

loop_
_geom_bond_atom_site_label_1
_geom_bond_atom_site_label_2
_geom_bond_distance
_geom_bond_publ_flag
RH1 CL1 2.488(1) yes
RH1 P1 2.285(1) yes
RH1 C1 2.242(4) yes
RH1 C2 2.266(4) yes
RH1 C3 2.254(4) yes
RH1 C4 2.233(4) yes
RH1 C5 2.128(4) yes
RH1 C11 2.106(5) yes
RH1 C101 1.8620(4) yes
CL1 C15 1.793(6) yes
CL2 C15 1.735(6) yes
CL3 C16 1.58(1) yes
CL4 C16 1.68(1) yes
P1 C12 1.808(6) yes
P1 C13 1.814(6) yes
P1 C14 1.798(6) yes
F1 C23 1.269(6) yes
F2 C23 1.342(7) yes
F3 C23 1.365(7) yes
F4 C24 1.311(5) yes
F5 C24 1.323(6) yes
F6 C24 1.321(6) yes
F7 C39 1.306(6) yes
F8 C39 1.316(7) yes
F9 C39 1.349(7) yes
F10 C40 1.333(5) yes
F11 C40 1.343(5) yes
F12 C40 1.330(5) yes
F13 C31 1.321(5) yes
F14 C31 1.343(6) yes
F15 C31 1.295(6) yes
F16 C32 1.349(7) yes
F17 C32 1.307(6) yes
F18 C32 1.345(6) yes
F19 C47 1.320(7) yes
F20 C47 1.396(8) yes
F21 C47 1.273(7) yes
F22 C48 1.296(6) yes
F23 C48 1.322(6) yes
F24 C48 1.321(6) yes
F25 C47 1.47(1) yes
F26 C47 1.19(2) yes
F27 C47 1.14(2) yes
F28 C48 1.34(2) yes
F29 C48 1.14(3) yes
F30 C48 1.23(3) yes
F31 C39 1.42(2) yes
F32 C39 1.14(3) yes
F33 C39 1.27(3) yes
F34 C23 1.19(2) yes
F35 C23 1.43(3) yes
F36 C23 1.23(3) yes
F37 C32 1.17(2) yes
F38 C32 1.55(3) yes
F39 C32 1.13(3) yes
C1 C2 1.405(6) yes
C1 C5 1.461(6) yes
C1 C6 1.500(6) yes
C2 C3 1.450(6) yes
C2 C7 1.496(6) yes
C3 C4 1.404(6) yes
C3 C8 1.504(6) yes
C4 C5 1.445(6) yes
C4 C9 1.503(6) yes
C5 C10 1.500(6) yes
C17 C18 1.400(5) yes
C17 C22 1.406(5) yes
C17 B1 1.642(6) yes
C18 C19 1.386(5) yes
C19 C20 1.383(6) yes
C19 C23 1.509(6) yes
C20 C21 1.379(6) yes
C21 C22 1.399(5) yes
C21 C24 1.507(6) yes
C25 C26 1.399(5) yes
C25 C30 1.402(5) yes
C25 B1 1.648(6) yes
C26 C27 1.396(5) yes
C27 C28 1.385(6) yes
C27 C31 1.480(6) yes
C28 C29 1.387(6) yes
C29 C30 1.382(5) yes
C29 C32 1.493(6) yes
C33 C34 1.408(5) yes
C33 C38 1.402(5) yes
C33 B1 1.636(6) yes
C34 C35 1.393(5) yes
C35 C36 1.390(6) yes
C35 C39 1.493(6) yes
C36 C37 1.391(6) yes
C37 C38 1.402(6) yes
C37 C40 1.495(6) yes
C41 C42 1.397(5) yes
C41 C46 1.406(5) yes
C41 B1 1.636(6) yes
C42 C43 1.395(6) yes
C43 C44 1.375(6) yes
C43 C47 1.496(6) yes
C44 C45 1.395(6) yes
C45 C46 1.390(5) yes
C45 C48 1.500(6) yes
